data_4032744
loop_
_publ_author_name
'Chiou, Wen-Hua'
'Chen, Po-Chou'

_publ_section_title
;
 Synthesis of (+-)-Aphanorphine Using Rh-Catalyzed
 Cyclohydrocarbonylation.
;
_journal_issue 15
_journal_name_full 'The Journal of organic chemistry'
_journal_page_first 8213
_journal_page_last 8219
_journal_paper_doi 10.1021/acs.joc.7b00923
_journal_volume 82
_journal_year 2017
_chemical_formula_moiety 'C15 H17 N O4'
_chemical_formula_sum 'C15 H17 N O4'
_chemical_formula_weight 275.30
_space_group_IT_number 2
_symmetry_cell_setting triclinic
_symmetry_Int_Tables_number 2
_symmetry_space_group_name_Hall '-P 1'
_symmetry_space_group_name_H-M 'P -1'
_atom_sites_solution_hydrogens geom
_atom_sites_solution_primary direct
_atom_sites_solution_secondary difmap
_audit_creation_method SHELXL-97
_cell_angle_alpha 99.406(3)
_cell_angle_beta 90.418(3)
_cell_angle_gamma 93.521(3)
_cell_formula_units_Z 2
_cell_length_a 6.6887(5)
_cell_length_b 9.6050(7)
_cell_length_c 10.7854(8)
_cell_measurement_reflns_used 7071
_cell_measurement_temperature 290(2)
_cell_measurement_theta_max 26.37
_cell_measurement_theta_min 3.11
_cell_volume 682.20(9)
_computing_cell_refinement 'SAINT V7.34A (Bruker AXS, 2006)'
_computing_data_collection 'APEX2 (Bruker AXS, 2010)'
_computing_data_reduction 'SAINT V7.34A (Bruker AXS, 2006)'
_computing_molecular_graphics 'SHELXTL (Sheldrick, 2008)'
_computing_publication_material SHELXTL
_computing_structure_refinement 'SHELXL-97 (Sheldrick, 2008)'
_computing_structure_solution 'SHELXS-97 (Sheldrick, 2008)'
_diffrn_ambient_temperature 290(2)
_diffrn_measured_fraction_theta_full 0.987
_diffrn_measured_fraction_theta_max 0.987
_diffrn_measurement_device_type 'Bruker APEX-II CCD'
_diffrn_measurement_method '\f and \w scans'
_diffrn_radiation_monochromator graphite
_diffrn_radiation_probe x-ray
_diffrn_radiation_type MoK\a
_diffrn_radiation_wavelength 0.71073
_diffrn_reflns_av_R_equivalents 0.0200
_diffrn_reflns_av_sigmaI/netI 0.0240
_diffrn_reflns_limit_h_max 7
_diffrn_reflns_limit_h_min -8
_diffrn_reflns_limit_k_max 11
_diffrn_reflns_limit_k_min -11
_diffrn_reflns_limit_l_max 13
_diffrn_reflns_limit_l_min -13
_diffrn_reflns_number 7071
_diffrn_reflns_theta_full 26.37
_diffrn_reflns_theta_max 26.37
_diffrn_reflns_theta_min 3.11
_diffrn_source 'fine-focus sealed tube'
_exptl_absorpt_coefficient_mu 0.098
_exptl_absorpt_correction_T_max 0.9630
_exptl_absorpt_correction_T_min 0.9519
_exptl_absorpt_correction_type multi-scan
_exptl_absorpt_process_details 'SADABS V2012/1 (Bruker AXS Inc.)'
_exptl_crystal_colour colorless
_exptl_crystal_density_diffrn 1.340
_exptl_crystal_density_method 'not measured'
_exptl_crystal_description parallelepiped
_exptl_crystal_F_000 292
_exptl_crystal_size_max 0.51
_exptl_crystal_size_mid 0.41
_exptl_crystal_size_min 0.39
_refine_diff_density_max 0.211
_refine_diff_density_min -0.189
_refine_diff_density_rms 0.042
_refine_ls_extinction_coef 0.032(8)
_refine_ls_extinction_expression Fc^*^=kFc[1+0.001xFc^2^\l^3^/sin(2\q)]^-1/4^
_refine_ls_extinction_method SHELXL
_refine_ls_goodness_of_fit_ref 1.001
_refine_ls_hydrogen_treatment constr
_refine_ls_matrix_type full
_refine_ls_number_parameters 182
_refine_ls_number_reflns 2755
_refine_ls_number_restraints 0
_refine_ls_restrained_S_all 1.001
_refine_ls_R_factor_all 0.0639
_refine_ls_R_factor_gt 0.0496
_refine_ls_shift/su_max 0.000
_refine_ls_shift/su_mean 0.000
_refine_ls_structure_factor_coef Fsqd
_refine_ls_weighting_details 'calc w=1/[\s^2^(Fo^2^)+(0.0887P)^2^+0.2552P] where P=(Fo^2^+2Fc^2^)/3'
_refine_ls_weighting_scheme calc
_refine_ls_wR_factor_gt 0.1407
_refine_ls_wR_factor_ref 0.1582
_reflns_number_gt 2157
_reflns_number_total 2755
_reflns_threshold_expression >2sigma(I)
_cod_data_source_file jo7b00923_si_003.cif
_cod_data_source_block 27b
_cod_database_code 4032744

loop_
_symmetry_equiv_pos_as_xyz
'x, y, z'
'-x, -y, -z'

loop_
_atom_site_label
_atom_site_type_symbol
_atom_site_fract_x
_atom_site_fract_y
_atom_site_fract_z
_atom_site_U_iso_or_equiv
_atom_site_adp_type
_atom_site_occupancy
_atom_site_symmetry_multiplicity
_atom_site_calc_flag
_atom_site_refinement_flags
O1 O 0.4307(2) -0.09260(14) 0.19466(13) 0.0503(4) Uani 1 1 d .
O2 O 0.2409(2) 0.48043(15) 0.18993(15) 0.0554(4) Uani 1 1 d .
O3 O 0.0495(2) 0.62660(15) 0.40049(14) 0.0570(4) Uani 1 1 d .
O4 O -0.2770(2) 0.55566(15) 0.40113(13) 0.0525(4) Uani 1 1 d .
N N -0.0900(2) 0.44916(15) 0.24950(14) 0.0412(4) Uani 1 1 d .
C1 C 0.0590(3) 0.16061(18) 0.16623(15) 0.0364(4) Uani 1 1 d .
C2 C 0.2264(3) 0.08143(18) 0.14798(16) 0.0376(4) Uani 1 1 d .
H2A H 0.3172 0.0978 0.0862 0.045 Uiso 1 1 calc R
C3 C 0.2603(3) -0.02222(18) 0.22087(17) 0.0392(4) Uani 1 1 d .
C4 C 0.1246(3) -0.04731(19) 0.31258(18) 0.0451(5) Uani 1 1 d .
H4A H 0.1446 -0.1171 0.3611 0.054 Uiso 1 1 calc R
C5 C -0.0402(3) 0.0327(2) 0.33080(18) 0.0451(5) Uani 1 1 d .
H5A H -0.1304 0.0157 0.3926 0.054 Uiso 1 1 calc R
C6 C -0.0769(3) 0.13738(18) 0.26060(16) 0.0387(4) Uani 1 1 d .
C7 C -0.2571(3) 0.2247(2) 0.28744(19) 0.0465(5) Uani 1 1 d .
H7A H -0.2559 0.2653 0.3759 0.056 Uiso 1 1 calc R
H7B H -0.3783 0.1636 0.2697 0.056 Uiso 1 1 calc R
C8 C -0.2600(3) 0.3425(2) 0.20960(18) 0.0457(5) Uani 1 1 d .
H8A H -0.3892 0.3859 0.2138 0.055 Uiso 1 1 calc R
C9 C -0.2033(3) 0.2879(2) 0.07489(19) 0.0506(5) Uani 1 1 d .
H9A H -0.2337 0.3538 0.0192 0.061 Uiso 1 1 calc R
H9B H -0.2707 0.1964 0.0439 0.061 Uiso 1 1 calc R
C10 C 0.0234(3) 0.2773(2) 0.08932(17) 0.0416(4) Uani 1 1 d .
C11 C 0.0801(3) 0.41536(18) 0.17976(17) 0.0402(4) Uani 1 1 d .
C12 C -0.0920(3) 0.55211(18) 0.35633(17) 0.0406(4) Uani 1 1 d .
C13 C -0.3021(4) 0.6524(3) 0.5165(2) 0.0629(6) Uani 1 1 d .
H13A H -0.4399 0.6469 0.5407 0.094 Uiso 1 1 calc R
H13B H -0.2640 0.7470 0.5040 0.094 Uiso 1 1 calc R
H13C H -0.2193 0.6276 0.5816 0.094 Uiso 1 1 calc R
C14 C 0.4782(4) -0.1919(3) 0.2732(2) 0.0641(6) Uani 1 1 d .
H14A H 0.5999 -0.2343 0.2456 0.096 Uiso 1 1 calc R
H14B H 0.3713 -0.2641 0.2686 0.096 Uiso 1 1 calc R
H14C H 0.4954 -0.1444 0.3585 0.096 Uiso 1 1 calc R
C15 C 0.1402(4) 0.2680(2) -0.03165(18) 0.0555(5) Uani 1 1 d .
H15A H 0.2798 0.2616 -0.0136 0.083 Uiso 1 1 calc R
H15B H 0.1230 0.3510 -0.0686 0.083 Uiso 1 1 calc R
H15C H 0.0917 0.1857 -0.0892 0.083 Uiso 1 1 calc R

loop_
_atom_site_aniso_label
_atom_site_aniso_U_11
_atom_site_aniso_U_22
_atom_site_aniso_U_33
_atom_site_aniso_U_23
_atom_site_aniso_U_13
_atom_site_aniso_U_12
O1 0.0518(8) 0.0466(8) 0.0553(8) 0.0138(6) 0.0028(6) 0.0110(6)
O2 0.0533(8) 0.0457(8) 0.0650(9) 0.0056(7) 0.0077(7) -0.0070(6)
O3 0.0609(9) 0.0455(8) 0.0586(9) -0.0047(7) 0.0007(7) -0.0088(7)
O4 0.0481(8) 0.0538(8) 0.0519(8) -0.0052(7) 0.0000(6) 0.0108(6)
N 0.0424(8) 0.0371(8) 0.0423(8) 0.0018(6) -0.0039(6) 0.0027(6)
C1 0.0415(9) 0.0340(9) 0.0318(8) 0.0021(7) -0.0022(7) -0.0022(7)
C2 0.0406(9) 0.0364(9) 0.0346(9) 0.0042(7) 0.0016(7) -0.0027(7)
C3 0.0422(9) 0.0343(9) 0.0390(9) 0.0015(7) -0.0045(7) -0.0032(7)
C4 0.0580(11) 0.0379(9) 0.0400(10) 0.0105(8) -0.0009(8) -0.0036(8)
C5 0.0518(11) 0.0431(10) 0.0391(10) 0.0068(8) 0.0069(8) -0.0085(8)
C6 0.0392(9) 0.0365(9) 0.0371(9) -0.0007(7) -0.0008(7) -0.0061(7)
C7 0.0382(9) 0.0472(11) 0.0498(11) -0.0021(8) 0.0032(8) -0.0045(8)
C8 0.0376(9) 0.0478(11) 0.0481(11) -0.0033(8) -0.0096(8) 0.0050(8)
C9 0.0530(11) 0.0526(12) 0.0440(11) 0.0005(9) -0.0127(8) 0.0075(9)
C10 0.0487(10) 0.0421(10) 0.0337(9) 0.0049(7) -0.0034(7) 0.0046(8)
C11 0.0481(10) 0.0357(9) 0.0387(9) 0.0115(7) -0.0015(7) 0.0039(8)
C12 0.0490(10) 0.0324(9) 0.0414(9) 0.0081(7) -0.0045(8) 0.0065(8)
C13 0.0738(15) 0.0610(13) 0.0510(12) -0.0057(10) 0.0056(11) 0.0217(12)
C14 0.0662(14) 0.0555(13) 0.0762(16) 0.0240(12) -0.0012(12) 0.0133(11)
C15 0.0762(14) 0.0577(12) 0.0353(10) 0.0118(9) 0.0053(9) 0.0127(11)

loop_
_atom_type_symbol
_atom_type_description
_atom_type_scat_dispersion_real
_atom_type_scat_dispersion_imag
_atom_type_scat_source
C C 0.0033 0.0016 'International Tables Vol C Tables 4.2.6.8 and 6.1.1.4'
H H 0.0000 0.0000 'International Tables Vol C Tables 4.2.6.8 and 6.1.1.4'
N N 0.0061 0.0033 'International Tables Vol C Tables 4.2.6.8 and 6.1.1.4'
O O 0.0106 0.0060 'International Tables Vol C Tables 4.2.6.8 and 6.1.1.4'

loop_
_geom_angle_atom_site_label_1
_geom_angle_atom_site_label_2
_geom_angle_atom_site_label_3
_geom_angle
C3 O1 C14 117.19(15)
C12 O4 C13 116.01(16)
C11 N C12 124.51(15)
C11 N C8 110.81(14)
C12 N C8 123.71(15)
C2 C1 C6 119.65(16)
C2 C1 C10 121.38(15)
C6 C1 C10 118.92(16)
C1 C2 C3 120.93(16)
C1 C2 H2A 119.5
C3 C2 H2A 119.5
O1 C3 C4 124.81(17)
O1 C3 C2 115.56(15)
C4 C3 C2 119.62(17)
C5 C4 C3 119.05(17)
C5 C4 H4A 120.5
C3 C4 H4A 120.5
C4 C5 C6 122.62(17)
C4 C5 H5A 118.7
C6 C5 H5A 118.7
C5 C6 C1 118.11(17)
C5 C6 C7 120.24(16)
C1 C6 C7 121.64(17)
C6 C7 C8 112.24(15)
C6 C7 H7A 109.2
C8 C7 H7A 109.2
C6 C7 H7B 109.2
C8 C7 H7B 109.2
H7A C7 H7B 107.9
N C8 C9 100.84(15)
N C8 C7 109.76(14)
C9 C8 C7 110.05(16)
N C8 H8A 111.9
C9 C8 H8A 111.9
C7 C8 H8A 111.9
C8 C9 C10 101.33(15)
C8 C9 H9A 111.5
C10 C9 H9A 111.5
C8 C9 H9B 111.5
C10 C9 H9B 111.5
H9A C9 H9B 109.3
C1 C10 C15 114.73(16)
C1 C10 C11 104.42(14)
C15 C10 C11 111.61(16)
C1 C10 C9 108.52(15)
C15 C10 C9 115.36(17)
C11 C10 C9 100.78(15)
O2 C11 N 126.68(17)
O2 C11 C10 126.81(17)
N C11 C10 106.50(15)
O3 C12 O4 125.34(17)
O3 C12 N 125.51(17)
O4 C12 N 109.14(15)
O4 C13 H13A 109.5
O4 C13 H13B 109.5
H13A C13 H13B 109.5
O4 C13 H13C 109.5
H13A C13 H13C 109.5
H13B C13 H13C 109.5
O1 C14 H14A 109.5
O1 C14 H14B 109.5
H14A C14 H14B 109.5
O1 C14 H14C 109.5
H14A C14 H14C 109.5
H14B C14 H14C 109.5
C10 C15 H15A 109.5
C10 C15 H15B 109.5
H15A C15 H15B 109.5
C10 C15 H15C 109.5
H15A C15 H15C 109.5
H15B C15 H15C 109.5

loop_
_geom_bond_atom_site_label_1
_geom_bond_atom_site_label_2
_geom_bond_distance
O1 C3 1.369(2)
O1 C14 1.424(2)
O2 C11 1.206(2)
O3 C12 1.197(2)
O4 C12 1.332(2)
O4 C13 1.444(3)
N C11 1.394(2)
N C12 1.391(2)
N C8 1.494(2)
C1 C2 1.389(2)
C1 C6 1.405(2)
C1 C10 1.528(2)
C2 C3 1.393(2)
C2 H2A 0.9300
C3 C4 1.387(3)
C4 C5 1.379(3)
C4 H4A 0.9300
C5 C6 1.386(3)
C5 H5A 0.9300
C6 C7 1.513(3)
C7 C8 1.516(3)
C7 H7A 0.9700
C7 H7B 0.9700
C8 C9 1.521(3)
C8 H8A 0.9800
C9 C10 1.534(3)
C9 H9A 0.9700
C9 H9B 0.9700
C10 C15 1.519(3)
C10 C11 1.538(2)
C13 H13A 0.9600
C13 H13B 0.9600
C13 H13C 0.9600
C14 H14A 0.9600
C14 H14B 0.9600
C14 H14C 0.9600
C15 H15A 0.9600
C15 H15B 0.9600
C15 H15C 0.9600

loop_
_geom_torsion_atom_site_label_1
_geom_torsion_atom_site_label_2
_geom_torsion_atom_site_label_3
_geom_torsion_atom_site_label_4
_geom_torsion
C6 C1 C2 C3 0.9(3)
C10 C1 C2 C3 178.31(15)
C14 O1 C3 C4 -4.4(3)
C14 O1 C3 C2 175.49(17)
C1 C2 C3 O1 -179.62(15)
C1 C2 C3 C4 0.3(3)
O1 C3 C4 C5 179.06(16)
C2 C3 C4 C5 -0.9(3)
C3 C4 C5 C6 0.3(3)
C4 C5 C6 C1 0.9(3)
C4 C5 C6 C7 -178.18(17)
C2 C1 C6 C5 -1.4(2)
C10 C1 C6 C5 -178.95(15)
C2 C1 C6 C7 177.63(15)
C10 C1 C6 C7 0.1(2)
C5 C6 C7 C8 174.45(15)
C1 C6 C7 C8 -4.6(2)
C11 N C8 C9 -25.78(19)
C12 N C8 C9 165.05(16)
C11 N C8 C7 90.30(17)
C12 N C8 C7 -78.9(2)
C6 C7 C8 N -67.14(19)
C6 C7 C8 C9 43.0(2)
N C8 C9 C10 41.35(18)
C7 C8 C9 C10 -74.52(18)
C2 C1 C10 C15 18.9(2)
C6 C1 C10 C15 -163.68(17)
C2 C1 C10 C11 -103.63(18)
C6 C1 C10 C11 73.83(19)
C2 C1 C10 C9 149.53(16)
C6 C1 C10 C9 -33.0(2)
C8 C9 C10 C1 67.32(18)
C8 C9 C10 C15 -162.37(17)
C8 C9 C10 C11 -42.02(18)
C12 N C11 O2 -10.7(3)
C8 N C11 O2 -179.81(18)
C12 N C11 C10 168.12(15)
C8 N C11 C10 -0.94(19)
C1 C10 C11 O2 93.4(2)
C15 C10 C11 O2 -31.1(3)
C9 C10 C11 O2 -154.12(19)
C1 C10 C11 N -85.49(16)
C15 C10 C11 N 150.01(16)
C9 C10 C11 N 27.02(18)
C13 O4 C12 O3 -3.8(3)
C13 O4 C12 N 176.78(16)
C11 N C12 O3 1.7(3)
C8 N C12 O3 169.41(17)
C11 N C12 O4 -178.89(15)
C8 N C12 O4 -11.2(2)
